data_7014406
loop_
_publ_author_name
'Hector, Andrew L.'
'Levason, William'
'Reid, Gillian'
'Webster, Michael'
'Zhang, Wenjian'

_publ_section_title
;
 Supramolecular assemblies of germanium(II) halides with O-, S- and
 Se-donor macrocycles - the effects of donor atom type upon structure.
;
_journal_issue 3
_journal_name_full 'Dalton transactions (Cambridge, England : 2003)'
_journal_page_first 694
_journal_page_last 700
_journal_paper_doi 10.1039/c0dt00749h
_journal_volume 40
_journal_year 2011
_chemical_formula_moiety 'C12 H24 Ge2 I4 Se4, Ge I4'
_chemical_formula_structural '(Ge I2)2 (C12 H24 Se4) (Ge I4)'
_chemical_formula_sum 'C12 H24 Ge3 I8 Se4'
_chemical_formula_weight 1717.12
_chemical_name_common
;
(1,5,9,13-tetraselenacyclohexadecane)bis(di-
iodogermanium(ii)) tetraiodogermanium(IV)
;
_chemical_name_systematic
;
(1,5,9,13-tetraselenacyclohexadecane)bis(di-iodogermanium(II))
tetraiodogermanium(IV)
;
_space_group_IT_number 15
_space_group_name_Hall '-C 2yc'
_space_group_name_H-M_alt 'C 1 2/c 1'
_symmetry_cell_setting monoclinic
_symmetry_space_group_name_Hall '-C 2yc'
_symmetry_space_group_name_H-M 'C 1 2/c 1'
_atom_sites_solution_hydrogens geom
_atom_sites_solution_primary direct
_atom_sites_solution_secondary difmap
_audit_creation_date 2010-05-11
_audit_creation_method 'SHELXL-97 + hand edit'
_cell_angle_alpha 90.00
_cell_angle_beta 105.159(10)
_cell_angle_gamma 90.00
_cell_formula_units_Z 4
_cell_length_a 16.599(4)
_cell_length_b 17.659(3)
_cell_length_c 12.181(2)
_cell_measurement_reflns_used 3915
_cell_measurement_temperature 120(2)
_cell_measurement_theta_max 27.48
_cell_measurement_theta_min 2.91
_cell_volume 3446.3(12)
_computing_cell_refinement 'DENZO (Otwinowski & Minor, 1997)'
_computing_data_collection 'COLLECT (Hooft, R.W.W., 1998)'
_computing_data_reduction 'DENZO (Otwinowski & Minor, 1997)'
_computing_structure_refinement 'SHELXL-97 (Sheldrick, 1997)'
_computing_structure_solution 'DIRDIF-99 (Beurskens, 1999)'
_diffrn_ambient_temperature 120(2)
_diffrn_measured_fraction_theta_full 0.991
_diffrn_measured_fraction_theta_max 0.991
_diffrn_measurement_device_type 'Bruker-Nonius 95mm CCD camera on \k-goniostat'
_diffrn_measurement_method '\f & \w scans'
_diffrn_radiation_monochromator '10cm confocal mirrors'
_diffrn_radiation_source 'Bruker-Nonius FR591 rotating anode'
_diffrn_radiation_type MoK\a
_diffrn_radiation_wavelength 0.71073
_diffrn_reflns_av_R_equivalents 0.0545
_diffrn_reflns_av_sigmaI/netI 0.0444
_diffrn_reflns_limit_h_max 21
_diffrn_reflns_limit_h_min -21
_diffrn_reflns_limit_k_max 22
_diffrn_reflns_limit_k_min -22
_diffrn_reflns_limit_l_max 15
_diffrn_reflns_limit_l_min -15
_diffrn_reflns_number 18576
_diffrn_reflns_theta_full 27.53
_diffrn_reflns_theta_max 27.53
_diffrn_reflns_theta_min 3.43
_diffrn_standards_number 0
_exptl_absorpt_coefficient_mu 13.994
_exptl_absorpt_correction_T_max 1.0000
_exptl_absorpt_correction_T_min 0.6098
_exptl_absorpt_correction_type multi-scan
_exptl_absorpt_process_details 'G.M. Sheldrick, (2007). SADABS. Version 2007/2. Bruker AXS Inc.'
_exptl_crystal_colour Violet
_exptl_crystal_density_diffrn 3.309
_exptl_crystal_density_method 'not measured'
_exptl_crystal_description Fragment
_exptl_crystal_F_000 3008
_exptl_crystal_size_max 0.06
_exptl_crystal_size_mid 0.05
_exptl_crystal_size_min 0.04
_refine_diff_density_max 3.192
_refine_diff_density_min -5.464
_refine_diff_density_rms 0.347
_refine_ls_extinction_method none
_refine_ls_goodness_of_fit_ref 1.110
_refine_ls_hydrogen_treatment constr
_refine_ls_matrix_type full
_refine_ls_number_parameters 123
_refine_ls_number_reflns 3940
_refine_ls_number_restraints 4
_refine_ls_restrained_S_all 1.111
_refine_ls_R_factor_all 0.0840
_refine_ls_R_factor_gt 0.0667
_refine_ls_shift/su_max 0.001
_refine_ls_shift/su_mean 0.000
_refine_ls_structure_factor_coef Fsqd
_refine_ls_weighting_details 'w=1/[\s^2^(Fo^2^)+(0.0000P)^2^+349.9185P] where P=(Fo^2^+2Fc^2^)/3'
_refine_ls_weighting_scheme calc
_refine_ls_wR_factor_gt 0.1320
_refine_ls_wR_factor_ref 0.1420
_reflns_number_gt 3268
_reflns_number_total 3940
_reflns_threshold_expression I>2sigma(I)
_cod_data_source_file C0DT00749H.TXT
_cod_data_source_block 10wz328b
_cod_depositor_comments
;
The following automatic conversions were performed:
'_symmetry_cell_setting' value 'Monoclinic' changed to 'monoclinic'
according to '/home/saulius/struct/CIF-dictionaries/cif_core.dic'
dictionary named 'cif_core.dic' version 2.4.1 from 2010-06-29.

Automatic conversion script
Id: cif_fix_enum 1555 2011-01-17 13:19:09Z saulius 
;
_cod_original_cell_volume 3446.3(11)
_cod_original_sg_symbol_Hall '-C 2yc '
_cod_original_sg_symbol_H-M 'C 2/c'
_cod_database_code 7014406

loop_
_symmetry_equiv_pos_as_xyz
'x, y, z'
'-x, y, -z+1/2'
'x+1/2, y+1/2, z'
'-x+1/2, y+1/2, -z+1/2'
'-x, -y, -z'
'x, -y, z-1/2'
'-x+1/2, -y+1/2, -z'
'x+1/2, -y+1/2, z-1/2'

loop_
_atom_site_label
_atom_site_type_symbol
_atom_site_fract_x
_atom_site_fract_y
_atom_site_fract_z
_atom_site_U_iso_or_equiv
_atom_site_adp_type
_atom_site_occupancy
_atom_site_symmetry_multiplicity
_atom_site_calc_flag
_atom_site_refinement_flags
_atom_site_disorder_assembly
_atom_site_disorder_group
Ge1 Ge 0.23495(9) 0.05651(7) 0.14616(11) 0.0230(3) Uani 1 1 d . . .
Ge2 Ge 0.0000 0.30357(14) 0.2500 0.0341(5) Uani 1 2 d S . .
I1 I 0.13212(6) 0.15930(5) 0.02625(8) 0.0347(2) Uani 1 1 d . . .
I2 I 0.28908(10) -0.01820(6) -0.01363(10) 0.0580(4) Uani 1 1 d . . .
I3 I -0.10958(7) 0.22220(7) 0.12082(9) 0.0471(3) Uani 1 1 d . . .
I4 I 0.07324(7) 0.38305(6) 0.13488(8) 0.0380(2) Uani 1 1 d . . .
Se1 Se 0.36372(8) 0.16466(7) 0.16118(12) 0.0264(3) Uani 1 1 d . . .
Se2 Se 0.40020(10) 0.45688(8) 0.39303(18) 0.0528(5) Uani 1 1 d D . .
C1 C 0.5000 0.0663(11) 0.2500 0.042(6) Uani 1 2 d S . .
H1A H 0.5309 0.0332 0.3125 0.050 Uiso 0.50 1 calc PR . .
H1B H 0.4691 0.0332 0.1875 0.050 Uiso 0.50 1 calc PR . .
C2 C 0.4369(8) 0.1140(8) 0.2931(13) 0.034(3) Uani 1 1 d . . .
H2A H 0.4665 0.1519 0.3491 0.040 Uiso 1 1 calc R . .
H2B H 0.4037 0.0810 0.3305 0.040 Uiso 1 1 calc R . .
C3 C 0.3178(8) 0.2429(7) 0.2414(12) 0.027(3) Uani 1 1 d . A .
H3A H 0.2692 0.2667 0.1875 0.032 Uiso 1 1 calc R . .
H3B H 0.2976 0.2188 0.3026 0.032 Uiso 1 1 calc R . .
C4 C 0.3813(8) 0.3050(7) 0.2938(10) 0.022(2) Uani 1 1 d . . .
H4A H 0.4173 0.2878 0.3678 0.026 Uiso 1 1 calc R A .
H4B H 0.4173 0.3164 0.2427 0.026 Uiso 1 1 calc R . .
C5 C 0.3325(8) 0.3753(7) 0.3103(12) 0.026(3) Uani 1 1 d . A .
H5A H 0.2908 0.3606 0.3515 0.031 Uiso 1 1 calc R . .
H5B H 0.3017 0.3944 0.2346 0.031 Uiso 1 1 calc R . .
C6A C 0.424(2) 0.497(2) 0.253(2) 0.060(11) Uiso 0.55(4) 1 d PD A 1
H6A1 H 0.4252 0.4525 0.2042 0.072 Uiso 0.55(4) 1 calc PR A 1
H6A2 H 0.3739 0.5268 0.2141 0.072 Uiso 0.55(4) 1 calc PR A 1
C7A C 0.5000 0.546(2) 0.2500 0.039(10) Uiso 0.55(4) 2 d SPD . 1
H7A1 H 0.5145 0.5789 0.3181 0.047 Uiso 0.27(2) 1 calc PR A 1
H7A2 H 0.4855 0.5789 0.1819 0.047 Uiso 0.27(2) 1 calc PR A 1
C6B C 0.457(2) 0.5167(13) 0.305(3) 0.033(9) Uiso 0.45(4) 1 d PD A 2
H6B1 H 0.4168 0.5469 0.2471 0.039 Uiso 0.45(4) 1 calc PR A 2
H6B2 H 0.4979 0.5511 0.3543 0.039 Uiso 0.45(4) 1 calc PR A 2
C7B C 0.5000 0.457(2) 0.2500 0.022(9) Uiso 0.45(4) 2 d SPD . 2
H7B1 H 0.5396 0.4248 0.3060 0.026 Uiso 0.23(2) 1 calc PR A 2
H7B2 H 0.4604 0.4248 0.1940 0.026 Uiso 0.23(2) 1 calc PR A 2

loop_
_atom_site_aniso_label
_atom_site_aniso_U_11
_atom_site_aniso_U_22
_atom_site_aniso_U_33
_atom_site_aniso_U_23
_atom_site_aniso_U_13
_atom_site_aniso_U_12
Ge1 0.0281(7) 0.0193(6) 0.0224(6) 0.0012(5) 0.0078(5) -0.0033(5)
Ge2 0.0334(11) 0.0462(13) 0.0277(10) 0.000 0.0169(9) 0.000
I1 0.0461(6) 0.0208(4) 0.0292(5) 0.0008(3) -0.0043(4) -0.0014(4)
I2 0.1198(12) 0.0239(5) 0.0493(6) -0.0059(4) 0.0560(7) -0.0052(6)
I3 0.0374(6) 0.0725(8) 0.0328(5) -0.0062(5) 0.0115(4) -0.0085(5)
I4 0.0440(6) 0.0423(5) 0.0359(5) -0.0018(4) 0.0249(4) -0.0001(4)
Se1 0.0292(7) 0.0173(6) 0.0375(7) -0.0022(5) 0.0169(6) -0.0012(5)
Se2 0.0290(8) 0.0172(7) 0.0933(14) -0.0115(8) -0.0175(8) 0.0039(6)
C1 0.030(11) 0.014(9) 0.080(17) 0.000 0.011(11) 0.000
C2 0.025(7) 0.032(7) 0.051(9) 0.020(6) 0.024(6) 0.003(6)
C3 0.021(6) 0.026(6) 0.041(8) -0.009(6) 0.021(6) -0.002(5)
C4 0.022(6) 0.019(6) 0.021(6) 0.003(5) 0.000(5) 0.001(5)
C5 0.018(6) 0.021(6) 0.039(7) 0.001(5) 0.010(5) -0.002(5)

loop_
_atom_type_symbol
_atom_type_description
_atom_type_scat_dispersion_real
_atom_type_scat_dispersion_imag
_atom_type_scat_source
C C 0.0033 0.0016 'International Tables Vol C Tables 4.2.6.8 and 6.1.1.4'
H H 0.0000 0.0000 'International Tables Vol C Tables 4.2.6.8 and 6.1.1.4'
Ge Ge 0.1547 1.8001 'International Tables Vol C Tables 4.2.6.8 and 6.1.1.4'
Se Se -0.0929 2.2259 'International Tables Vol C Tables 4.2.6.8 and 6.1.1.4'
I I -0.4742 1.8119 'International Tables Vol C Tables 4.2.6.8 and 6.1.1.4'

loop_
_geom_angle_atom_site_label_1
_geom_angle_atom_site_label_2
_geom_angle_atom_site_label_3
_geom_angle
_geom_angle_site_symmetry_1
_geom_angle_site_symmetry_3
_geom_angle_publ_flag
I1 Ge1 I2 103.03(6) . . ?
I1 Ge1 Se2 87.96(6) . 4_545 ?
I2 Ge1 Se2 88.44(7) . 4_545 ?
I1 Ge1 Se1 86.58(5) . . ?
I2 Ge1 Se1 89.33(6) . . ?
Se2 Ge1 Se1 173.48(7) 4_545 . ?
I4 Ge2 I4 112.04(10) 2 . ?
I4 Ge2 I3 106.95(4) 2 . ?
I4 Ge2 I3 110.23(4) . . ?
I4 Ge2 I3 110.23(4) 2 2 ?
I4 Ge2 I3 106.95(4) . 2 ?
I3 Ge2 I3 110.48(11) . 2 ?
C3 Se1 C2 98.7(6) . . ?
C3 Se1 Ge1 97.0(4) . . ?
C2 Se1 Ge1 92.3(4) . . ?
C6B Se2 C5 114.9(10) . . ?
C5 Se2 C6A 92.1(11) . . ?
C6B Se2 Ge1 92.7(9) . 4 ?
C5 Se2 Ge1 92.8(4) . 4 ?
C6A Se2 Ge1 87.6(11) . 4 ?
C2 C1 C2 113.7(15) 2_655 . ?
C2 C1 H1A 108.8 2_655 . ?
C2 C1 H1A 108.8 . . ?
C2 C1 H1B 108.8 2_655 . ?
C2 C1 H1B 108.8 . . ?
H1A C1 H1B 107.7 . . ?
C1 C2 Se1 107.5(8) . . ?
C1 C2 H2A 110.2 . . ?
Se1 C2 H2A 110.2 . . ?
C1 C2 H2B 110.2 . . ?
Se1 C2 H2B 110.2 . . ?
H2A C2 H2B 108.5 . . ?
C4 C3 Se1 113.3(8) . . ?
C4 C3 H3A 108.9 . . ?
Se1 C3 H3A 108.9 . . ?
C4 C3 H3B 108.9 . . ?
Se1 C3 H3B 108.9 . . ?
H3A C3 H3B 107.7 . . ?
C5 C4 C3 107.7(10) . . ?
C5 C4 H4A 110.2 . . ?
C3 C4 H4A 110.2 . . ?
C5 C4 H4B 110.2 . . ?
C3 C4 H4B 110.2 . . ?
H4A C4 H4B 108.5 . . ?
C4 C5 Se2 114.7(8) . . ?
C4 C5 H5A 108.6 . . ?
Se2 C5 H5A 108.6 . . ?
C4 C5 H5B 108.6 . . ?
Se2 C5 H5B 108.6 . . ?
H5A C5 H5B 107.6 . . ?
C7A C6A Se2 124.8(18) . . ?
C7A C6A H6A1 106.1 . . ?
Se2 C6A H6A1 106.1 . . ?
C7A C6A H6A2 106.1 . . ?
Se2 C6A H6A2 106.1 . . ?
H6A1 C6A H6A2 106.3 . . ?
C6A C7A C6A 112(4) . 2_655 ?
C6A C7A H7A1 109.2 . . ?
C6A C7A H7A1 109.2 2_655 . ?
C6A C7A H7A2 109.2 . . ?
C6A C7A H7A2 109.2 2_655 . ?
H7A1 C7A H7A2 107.9 . . ?
C7B C6B Se2 102.7(12) . . ?
C7B C6B H6B1 111.2 . . ?
Se2 C6B H6B1 111.2 . . ?
C7B C6B H6B2 111.2 . . ?
Se2 C6B H6B2 111.2 . . ?
H6B1 C6B H6B2 109.1 . . ?
C6B C7B C6B 92(2) 2_655 . ?
C6B C7B H7B1 113.2 2_655 . ?
C6B C7B H7B1 113.2 . . ?
C6B C7B H7B2 113.2 2_655 . ?
C6B C7B H7B2 113.2 . . ?
H7B1 C7B H7B2 110.6 . . ?

loop_
_geom_bond_atom_site_label_1
_geom_bond_atom_site_label_2
_geom_bond_distance
_geom_bond_site_symmetry_2
_geom_bond_publ_flag
Ge1 I1 2.6530(16) . ?
Ge1 I2 2.6928(17) . ?
Ge1 Se2 2.792(2) 4_545 ?
Ge1 Se1 2.8364(19) . ?
Ge2 I4 2.5112(17) 2 ?
Ge2 I4 2.5112(17) . ?
Ge2 I3 2.5204(18) . ?
Ge2 I3 2.5204(18) 2 ?
Se1 C3 1.958(12) . ?
Se1 C2 1.959(14) . ?
Se2 C6B 1.915(14) . ?
Se2 C5 1.939(13) . ?
Se2 C6A 1.975(15) . ?
Se2 Ge1 2.792(2) 4 ?
C1 C2 1.540(17) 2_655 ?
C1 C2 1.540(17) . ?
C1 H1A 0.9900 . ?
C1 H1B 0.9900 . ?
C2 H2A 0.9900 . ?
C2 H2B 0.9900 . ?
C3 C4 1.539(17) . ?
C3 H3A 0.9900 . ?
C3 H3B 0.9900 . ?
C4 C5 1.525(17) . ?
C4 H4A 0.9900 . ?
C4 H4B 0.9900 . ?
C5 H5A 0.9900 . ?
C5 H5B 0.9900 . ?
C6A C7A 1.54(3) . ?
C6A H6A1 0.9900 . ?
C6A H6A2 0.9900 . ?
C7A C6A 1.54(3) 2_655 ?
C7A H7A1 0.9900 . ?
C7A H7A2 0.9900 . ?
C6B C7B 1.53(3) . ?
C6B H6B1 0.9900 . ?
C6B H6B2 0.9900 . ?
C7B C6B 1.53(3) 2_655 ?
C7B H7B1 0.9900 . ?
C7B H7B2 0.9900 . ?

loop_
_geom_torsion_atom_site_label_1
_geom_torsion_atom_site_label_2
_geom_torsion_atom_site_label_3
_geom_torsion_atom_site_label_4
_geom_torsion
_geom_torsion_site_symmetry_1
_geom_torsion_site_symmetry_2
_geom_torsion_site_symmetry_3
_geom_torsion_site_symmetry_4
_geom_torsion_publ_flag
I1 Ge1 Se1 C3 61.1(4) . . . . ?
I2 Ge1 Se1 C3 164.2(4) . . . . ?
I1 Ge1 Se1 C2 160.2(4) . . . . ?
I2 Ge1 Se1 C2 -96.7(4) . . . . ?
C2 C1 C2 Se1 68.5(5) 2_655 . . . ?
C3 Se1 C2 C1 -162.5(9) . . . . ?
Ge1 Se1 C2 C1 100.1(9) . . . . ?
C2 Se1 C3 C4 71.6(10) . . . . ?
Ge1 Se1 C3 C4 165.1(9) . . . . ?
Se1 C3 C4 C5 157.8(9) . . . . ?
C3 C4 C5 Se2 172.7(9) . . . . ?
C6B Se2 C5 C4 79.1(14) . . . . ?
C6A Se2 C5 C4 85.7(14) . . . . ?
Ge1 Se2 C5 C4 173.4(9) 4 . . . ?
C6B Se2 C6A C7A 9(2) . . . . ?
C5 Se2 C6A C7A -156(3) . . . . ?
Ge1 Se2 C6A C7A 111(3) 4 . . . ?
Se2 C6A C7A C6A 87(3) . . . 2_655 ?
C5 Se2 C6B C7B -51(2) . . . . ?
C6A Se2 C6B C7B -67(3) . . . . ?
Ge1 Se2 C6B C7B -145.1(16) 4 . . . ?
Se2 C6B C7B C6B -176(3) . . . 2_655 ?
